data_2004037
loop_
_publ_author_name
'Ng, S. W.'

_publ_section_title
;
 Bromo(diphenylcyclopropenone)triphenyllead
;
_journal_issue 10
_journal_name_full 'Acta Crystallographica Section C'
_journal_page_first 2042
_journal_page_last 2044
_journal_paper_doi 10.1107/S0108270195005397
_journal_volume 51
_journal_year 1995
_chemical_formula_moiety '[Br(C6H5)3Pb] [(C6H5)2C2CO]'
_chemical_formula_sum 'C33 H25 Br O Pb'
_chemical_formula_weight 724.63
_chemical_name_systematic
;
 Bromotriphenyl(diphenylcyclopropenone)lead
;
_space_group_IT_number 2
_symmetry_cell_setting triclinic
_symmetry_space_group_name_Hall '-P 1'
_symmetry_space_group_name_H-M 'P -1'
_audit_creation_method SHELXL
_cell_angle_alpha 89.937(6)
_cell_angle_beta 102.916(6)
_cell_angle_gamma 111.827(7)
_cell_formula_units_Z 2
_cell_length_a 10.2314(9)
_cell_length_b 12.1988(13)
_cell_length_c 12.4854(6)
_cell_measurement_reflns_used 25
_cell_measurement_temperature 298
_cell_measurement_theta_max 10
_cell_measurement_theta_min 8
_cell_volume 1404.2(2)
_computing_cell_refinement 'CAD-4 VAX/PC'
_computing_data_collection 'CAD-4 VAX/PC (Enraf-Nonius, 1988)'
_computing_data_reduction 'Xtal3.0 (Hall & Stewart, 1990)'
_computing_molecular_graphics 'ORTEPII (Johnson, 1976)'
_computing_publication_material SHELXL93
_computing_structure_refinement 'SHELXL93 (Sheldrick, 1993)'
_computing_structure_solution 'SHELXS86 (Sheldrick, 1985)'
_diffrn_ambient_temperature 298(2)
_diffrn_measurement_device 'Enraf-Nonius CAD4'
_diffrn_measurement_method \w/2\q
_diffrn_radiation_monochromator graphite
_diffrn_radiation_source 'fine-focus sealed tube'
_diffrn_radiation_type MoK\a
_diffrn_radiation_wavelength .71073
_diffrn_reflns_av_R_equivalents .0320
_diffrn_reflns_av_sigmaI/netI 0.0988
_diffrn_reflns_limit_h_max 12
_diffrn_reflns_limit_h_min -013
_diffrn_reflns_limit_k_max 15
_diffrn_reflns_limit_k_min -015
_diffrn_reflns_limit_l_max 16
_diffrn_reflns_limit_l_min 0
_diffrn_reflns_number 6786
_diffrn_reflns_theta_max 27.46
_diffrn_reflns_theta_min 1.68
_diffrn_standards_decay_% 0
_diffrn_standards_interval_count 3
_diffrn_standards_interval_time 60
_diffrn_standards_number 3
_exptl_absorpt_coefficient_mu 7.453
_exptl_absorpt_correction_T_max .304
_exptl_absorpt_correction_T_min .167
_exptl_absorpt_correction_type '\y scan (Xtal3.0; Hall & Stewart, 1990)'
_exptl_crystal_colour colourless
_exptl_crystal_density_diffrn 1.714
_exptl_crystal_description block
_exptl_crystal_F_000 696
_exptl_crystal_size_max .29
_exptl_crystal_size_mid .29
_exptl_crystal_size_min .14
_refine_diff_density_max .55
_refine_diff_density_min -01.04
_refine_ls_extinction_method none
_refine_ls_goodness_of_fit_all 1.025
_refine_ls_goodness_of_fit_obs 1.091
_refine_ls_hydrogen_treatment noref
_refine_ls_matrix_type full
_refine_ls_number_parameters 325
_refine_ls_number_reflns 6424
_refine_ls_number_restraints 0
_refine_ls_restrained_S_all 1.025
_refine_ls_restrained_S_obs 1.091
_refine_ls_R_factor_all 0.1276
_refine_ls_R_factor_obs .0545
_refine_ls_shift/esd_max .001
_refine_ls_shift/esd_mean 0.000
_refine_ls_structure_factor_coef Fsqd
_refine_ls_weighting_scheme
;
calc w = 1/[\s^2^(F~o~^2^) + (0.0379P)^2^]
where P = (F~o~^2^ + 2F~c~^2^)/3
;
_refine_ls_wR_factor_all .1069
_refine_ls_wR_factor_obs .0846
_reflns_number_observed 3685
_reflns_number_total 6424
_reflns_observed_criterion >2\s(I)
_cod_data_source_file mu1189.cif
_cod_data_source_block ipt101
_cod_database_code 2004037

loop_
_symmetry_equiv_pos_as_xyz
'x, y, z'
'-x, -y, -z'

loop_
_atom_site_aniso_label
_atom_site_aniso_U_11
_atom_site_aniso_U_22
_atom_site_aniso_U_33
_atom_site_aniso_U_12
_atom_site_aniso_U_13
_atom_site_aniso_U_23
Pb1 0.0617(2) 0.0515(2) 0.0418(2) 0.00953(15) 0.01343(14) -0.00440(13)
Br1 0.0875(8) 0.1347(11) 0.0803(8) -0.0167(7) 0.0453(6) -0.0238(7)
O1 0.076(4) 0.072(4) 0.056(4) 0.022(3) 0.023(3) 0.016(3)
C1 0.087(7) 0.036(5) 0.050(5) 0.010(5) 0.012(5) -0.004(4)
C2 0.135(10) 0.059(7) 0.089(8) 0.007(7) 0.017(7) 0.021(6)
C3 0.199(17) 0.062(8) 0.090(10) 0.052(11) 0.005(11) 0.032(7)
C4 0.179(17) 0.097(12) 0.100(12) 0.080(13) -0.058(12) -0.021(10)
C5 0.114(10) 0.081(9) 0.098(9) 0.047(8) -0.027(8) -0.016(7)
C6 0.118(9) 0.064(7) 0.068(7) 0.046(7) -0.006(7) -0.004(5)
C7 0.065(6) 0.046(5) 0.039(4) 0.018(5) 0.002(4) -0.005(4)
C8 0.073(7) 0.063(6) 0.051(5) 0.014(5) 0.012(5) -0.013(5)
C9 0.085(8) 0.084(8) 0.063(7) 0.005(7) 0.009(6) -0.013(6)
C10 0.151(12) 0.059(7) 0.066(7) 0.024(8) -0.006(8) -0.011(6)
C11 0.167(13) 0.103(10) 0.093(9) 0.096(10) -0.019(9) -0.039(8)
C12 0.099(8) 0.096(8) 0.069(7) 0.053(7) -0.010(6) -0.021(6)
C13 0.049(5) 0.055(6) 0.047(5) 0.010(4) 0.010(4) -0.012(4)
C14 0.092(7) 0.082(8) 0.059(6) 0.024(6) 0.007(5) -0.008(6)
C15 0.097(8) 0.072(8) 0.071(7) 0.000(7) 0.001(6) -0.025(6)
C16 0.072(7) 0.126(11) 0.054(6) 0.022(7) 0.004(5) -0.027(7)
C17 0.064(7) 0.134(11) 0.068(7) 0.055(7) 0.010(5) 0.018(7)
C18 0.079(7) 0.074(7) 0.065(6) 0.038(6) 0.014(5) 0.002(5)
C19 0.050(5) 0.064(6) 0.060(6) 0.020(5) 0.024(5) 0.001(5)
C20 0.048(5) 0.058(6) 0.066(6) 0.018(5) 0.025(4) 0.012(5)
C21 0.039(5) 0.064(6) 0.062(6) 0.021(4) 0.020(4) 0.016(5)
C22 0.053(5) 0.059(6) 0.087(7) 0.020(5) 0.031(5) 0.001(6)
C23 0.115(9) 0.068(7) 0.090(8) 0.011(7) 0.047(7) 0.011(6)
C24 0.165(13) 0.060(8) 0.142(13) 0.007(8) 0.068(11) 0.011(8)
C25 0.121(11) 0.068(9) 0.161(15) 0.014(8) 0.035(11) -0.024(10)
C26 0.090(8) 0.082(9) 0.102(9) 0.019(7) 0.018(7) -0.023(8)
C27 0.070(7) 0.069(7) 0.092(8) 0.018(6) 0.022(6) 0.004(6)
C28 0.050(5) 0.086(7) 0.043(5) 0.027(5) 0.006(4) 0.003(5)
C29 0.083(7) 0.120(10) 0.057(6) 0.030(7) 0.015(6) 0.026(6)
C30 0.105(11) 0.228(19) 0.053(8) 0.056(12) 0.015(7) 0.029(10)
C31 0.092(10) 0.183(17) 0.079(10) 0.049(11) -0.001(8) -0.019(11)
C32 0.099(9) 0.124(11) 0.090(9) 0.037(8) 0.001(8) -0.025(9)
C33 0.076(7) 0.094(8) 0.067(7) 0.034(6) 0.014(5) -0.003(6)

loop_
_atom_site_label
_atom_site_occupancy
_atom_site_fract_x
_atom_site_fract_y
_atom_site_fract_z
_atom_site_U_iso_or_equiv
_atom_site_thermal_displace_type
_atom_site_calc_flag
_atom_site_refinement_flags
_atom_site_type_symbol
Pb1 1 .10893(4) .28487(3) .25320(3) .05510(13) Uani d . Pb
Br1 1 -0.12121(13) .19183(12) .34270(9) .1141(5) Uani d . Br
O1 1 .3196(6) .3860(6) .1504(5) .069(2) Uani d . O
C1 1 .2229(11) .1655(7) .3121(7) .062(2) Uani d . C
C2 1 .1753(14) .0808(10) .3827(9) .105(4) Uani d . C
H2 1 .0932(14) .0721(10) .4078(9) .158 Uiso calc R H
C3 1 .251(2) .0091(12) .4155(11) .121(6) Uani d . C
H3 1 .219(2) -.0479(12) .4633(11) .182 Uiso calc R H
C4 1 .368(2) .0180(14) .3816(13) .133(7) Uani d . C
H4 1 .416(2) -.0324(14) .4054(13) .199 Uiso calc R H
C5 1 .4187(14) .1013(11) .3116(11) .104(4) Uani d . C
H5 1 .5014(14) .1092(11) .2879(11) .155 Uiso calc R H
C6 1 .3426(13) .1741(9) .2767(8) .085(3) Uani d . C
H6 1 .3745(13) .2301(9) .2280(8) .127 Uiso calc R H
C7 1 .2007(9) .4617(7) .3407(6) .053(2) Uani d . C
C8 1 .3468(10) .5183(8) .3786(7) .066(3) Uani d . C
H8 1 .4074(10) .4817(8) .3652(7) .100 Uiso calc R H
C9 1 .4067(12) .6278(10) .4362(8) .087(3) Uani d . C
H9 1 .5068(12) .6643(10) .4622(8) .130 Uiso calc R H
C10 1 .3191(17) .6836(10) .4554(9) .102(4) Uani d . C
H10 1 .3596(17) .7588(10) .4931(9) .153 Uiso calc R H
C11 1 .1738(17) .6292(11) .4194(9) .116(5) Uani d . C
H11 1 .1149(17) .6675(11) .4327(9) .174 Uiso calc R H
C12 1 .1102(12) .5161(10) .3625(8) .089(3) Uani d . C
H12 1 .0099(12) .4781(10) .3398(8) .133 Uiso calc R H
C13 1 -.0174(8) .2480(8) .0810(6) .053(2) Uani d . C
C14 1 -.0567(11) .1393(9) .0279(8) .082(3) Uani d . C
H14 1 -.0321(11) .0808(9) .0648(8) .123 Uiso calc R H
C15 1 -0.1339(12) .1160(10) -.0820(9) .093(4) Uani d . C
H15 1 -0.1634(12) .0409(10) -0.1176(9) .140 Uiso calc R H
C16 1 -0.1666(11) .2014(13) -0.1379(9) .091(4) Uani d . C
H16 1 -0.2151(11) .1863(13) -0.2121(9) .136 Uiso calc R H
C17 1 -0.1273(10) .3098(11) -.0836(8) .084(3) Uani d . C
H17 1 -0.1520(10) .3682(11) -0.1206(8) .127 Uiso calc R H
C18 1 -.0506(10) .3346(9) .0266(8) .070(3) Uani d . C
H18 1 -.0224(10) .4094(9) .0626(8) .106 Uiso calc R H
C19 1 .3311(9) .4531(8) .0761(8) .057(2) Uani d . C
C20 1 .3811(9) .5666(8) .0420(7) .056(2) Uani d . C
C21 1 .3097(8) .4717(8) -.0356(7) .053(2) Uani d . C
C22 1 .4599(9) .6933(8) .0659(8) .064(2) Uani d . C
C23 1 .4925(12) .7690(10) -.0135(9) .094(3) Uani d . C
H23 1 .4604(12) .7398(10) -.0875(9) .141 Uiso calc R H
C24 1 .5735(16) .8895(11) .0152(13) .128(5) Uani d . C
H24 1 .5965(16) .9407(11) -.0390(13) .192 Uiso calc R H
C25 1 .6188(15) .9318(12) .1241(15) .123(5) Uani d . C
H25 1 .6746(15) 1.0119(12) .1436(15) .184 Uiso calc R H
C26 1 .5840(12) .8591(11) .2035(11) .097(4) Uani d . C
H26 1 .6123(12) .8897(11) .2769(11) .145 Uiso calc R H
C27 1 .5072(10) .7407(9) .1760(9) .079(3) Uani d . C
H27 1 .4860(10) .6907(9) .2314(9) .119 Uiso calc R H
C28 1 .2600(9) .4221(9) -0.1500(7) .060(2) Uani d . C
C29 1 .2903(11) .4931(11) -0.2348(8) .090(3) Uani d . C
H29 1 .3398(11) .5748(11) -0.2207(8) .135 Uiso calc R H
C30 1 .2448(15) .4392(17) -0.3411(10) .131(6) Uani d . C
H30 1 .2658(15) .4855(17) -0.3990(10) .197 Uiso calc R H
C31 1 .1701(15) .3203(17) -0.3634(12) .123(5) Uani d . C
H31 1 .1396(15) .2867(17) -0.4359(12) .185 Uiso calc R H
C32 1 .1399(13) .2503(13) -0.2807(11) .109(4) Uani d . C
H32 1 .0892(13) .1688(13) -0.2955(11) .164 Uiso calc R H
C33 1 .1863(11) .3031(10) -0.1735(8) .079(3) Uani d . C
H33 1 .1665(11) .2558(10) -0.1161(8) .119 Uiso calc R H

loop_
_atom_type_symbol
_atom_type_description
_atom_type_scat_source
_atom_type_scat_dispersion_real
_atom_type_scat_dispersion_imag
C C 'International Tables Vol C Tables 4.2.6.8 and 6.1.1.4' .0033 .0016
H H 'International Tables Vol C Tables 4.2.6.8 and 6.1.1.4' .0000 .0000
O O 'International Tables Vol C Tables 4.2.6.8 and 6.1.1.4' .0106 .0060
Br Br 'International Tables Vol C Tables 4.2.6.8 and 6.1.1.4' -0.2901 2.4595
Pb Pb 'International Tables Vol C Tables 4.2.6.8 and 6.1.1.4' -03.3944 10.1111

loop_
_geom_angle_atom_site_label_1
_geom_angle_atom_site_label_2
_geom_angle_atom_site_label_3
_geom_angle
_geom_angle_publ_flag
C7 Pb1 C13 122.5(3) yes
C7 Pb1 C1 115.9(3) yes
C13 Pb1 C1 116.4(3) yes
C7 Pb1 O1 81.4(3) yes
C13 Pb1 O1 79.8(2) yes
C1 Pb1 O1 86.2(3) yes
C7 Pb1 Br1 97.9(2) yes
C13 Pb1 Br1 95.7(2) yes
C1 Pb1 Br1 99.3(3) yes
O1 Pb1 Br1 174.10(14) yes
C19 O1 Pb1 132.7(5) yes
C6 C1 C2 118.5(11) yes
C6 C1 Pb1 119.5(7) yes
C2 C1 Pb1 122.1(9) yes
C1 C2 C3 118.9(13) no
C4 C3 C2 122.6(15) no
C3 C4 C5 120.0(16) no
C4 C5 C6 118.3(15) no
C1 C6 C5 121.8(12) no
C8 C7 C12 119.0(8) yes
C8 C7 Pb1 120.5(7) yes
C12 C7 Pb1 120.4(7) yes
C7 C8 C9 121.6(9) no
C8 C9 C10 119.9(10) no
C11 C10 C9 119.7(11) no
C10 C11 C12 121.3(11) no
C7 C12 C11 118.4(10) no
C14 C13 C18 120.4(8) yes
C14 C13 Pb1 119.2(7) yes
C18 C13 Pb1 120.4(6) yes
C13 C14 C15 119.6(10) no
C16 C15 C14 121.0(10) no
C15 C16 C17 118.9(10) no
C16 C17 C18 121.0(11) no
C13 C18 C17 119.2(9) no
O1 C19 C20 150.3(9) yes
O1 C19 C21 150.7(9) yes
C20 C19 C21 58.9(6) yes
C21 C20 C19 60.8(6) yes
C21 C20 C22 148.0(9) yes
C19 C20 C22 151.0(9) yes
C20 C21 C19 60.3(6) yes
C20 C21 C28 150.7(9) yes
C19 C21 C28 148.7(9) yes
C23 C22 C27 118.2(9) yes
C23 C22 C20 123.3(9) yes
C27 C22 C20 118.5(9) yes
C22 C23 C24 120.5(11) no
C25 C24 C23 119.3(13) no
C26 C25 C24 121.0(12) no
C25 C26 C27 119.9(12) no
C26 C27 C22 121.0(10) no
C33 C28 C29 119.5(9) yes
C33 C28 C21 119.3(9) yes
C29 C28 C21 121.2(9) yes
C30 C29 C28 118.0(12) no
C31 C30 C29 121.7(14) no
C32 C31 C30 120.5(14) no
C31 C32 C33 118.4(13) no
C28 C33 C32 121.8(11) no

loop_
_geom_bond_atom_site_label_1
_geom_bond_atom_site_label_2
_geom_bond_distance
_geom_bond_publ_flag
Pb1 C7 2.183(8) yes
Pb1 C13 2.196(8) yes
Pb1 C1 2.213(10) yes
Pb1 O1 2.659(6) yes
Pb1 Br1 2.6960(10) yes
O1 C19 1.232(10) yes
C1 C6 1.361(13) yes
C1 C2 1.377(13) no
C2 C3 1.38(2) no
C3 C4 1.32(2) no
C4 C5 1.37(2) no
C5 C6 1.395(14) no
C7 C8 1.361(11) no
C7 C12 1.394(12) no
C8 C9 1.369(12) no
C9 C10 1.369(15) no
C10 C11 1.35(2) no
C11 C12 1.400(14) no
C13 C14 1.359(11) no
C13 C18 1.361(12) no
C14 C15 1.392(13) no
C15 C16 1.356(14) no
C16 C17 1.362(14) no
C17 C18 1.394(12) no
C19 C20 1.388(12) yes
C19 C21 1.395(12) yes
C20 C21 1.368(11) yes
C20 C22 1.448(12) yes
C21 C28 1.454(11) yes
C22 C23 1.366(13) no
C22 C27 1.398(12) no
C23 C24 1.392(14) no
C24 C25 1.37(2) no
C25 C26 1.35(2) no
C26 C27 1.363(13) no
C28 C33 1.360(12) no
C28 C29 1.383(12) no
C29 C30 1.38(2) no
C30 C31 1.36(2) no
C31 C32 1.35(2) no
C32 C33 1.386(14) no
